data_4330489
loop_
_publ_author_name
'Emily V. Eames'
'Theodore A. Betley'

_publ_section_title
;
 Site-Isolated Redox Reactivity in a Trinuclear Iron Complex
;
_journal_name_full 'Inorganic Chemistry'
_journal_page_first 10274
_journal_page_last 10278
_journal_paper_doi 10.1021/ic301241s
_journal_volume 51
_journal_year 2012
_chemical_formula_sum 'C57 H68 Br Fe3 N6 O4'
_chemical_formula_weight 1148.63
_chemical_name_systematic
; 
 ? 
;
_space_group_IT_number 14
_symmetry_cell_setting monoclinic
_symmetry_space_group_name_Hall '-P 2ybc'
_symmetry_space_group_name_H-M 'P 1 21/c 1'
_atom_sites_solution_hydrogens geom
_atom_sites_solution_primary direct
_atom_sites_solution_secondary difmap
_audit_creation_method SHELXL-97
_cell_angle_alpha 90.00
_cell_angle_beta 103.8260(10)
_cell_angle_gamma 90.00
_cell_formula_units_Z 4
_cell_length_a 11.6808(8)
_cell_length_b 35.637(2)
_cell_length_c 12.7385(9)
_cell_measurement_reflns_used 9954
_cell_measurement_temperature 100(2)
_cell_measurement_theta_max 25.5515
_cell_measurement_theta_min 2.202
_cell_volume 5149.0(6)
_computing_cell_refinement 'Bruker SAINT'
_computing_data_collection 'Bruker SMART'
_computing_data_reduction 'Bruker SAINT'
_computing_molecular_graphics XP
_computing_publication_material XCIF
_computing_structure_refinement 'SHELXL-97 (Sheldrick, 2008)'
_computing_structure_solution 'SHELXS-97 (Sheldrick, 2008)'
_diffrn_ambient_temperature 100(2)
_diffrn_measured_fraction_theta_full 0.999
_diffrn_measured_fraction_theta_max 0.999
_diffrn_measurement_device_type 'CCD area detector'
_diffrn_measurement_method 'phi and omega scans'
_diffrn_radiation_monochromator graphite
_diffrn_radiation_source 'fine-focus sealed tube'
_diffrn_radiation_type MoK\a
_diffrn_radiation_wavelength 0.71073
_diffrn_reflns_av_R_equivalents 0.1382
_diffrn_reflns_av_sigmaI/netI 0.1084
_diffrn_reflns_limit_h_max 14
_diffrn_reflns_limit_h_min -14
_diffrn_reflns_limit_k_max 43
_diffrn_reflns_limit_k_min -43
_diffrn_reflns_limit_l_max 15
_diffrn_reflns_limit_l_min -15
_diffrn_reflns_number 51293
_diffrn_reflns_theta_full 25.69
_diffrn_reflns_theta_max 25.69
_diffrn_reflns_theta_min 1.74
_exptl_absorpt_coefficient_mu 1.664
_exptl_absorpt_correction_T_max 0.9868
_exptl_absorpt_correction_T_min 0.8513
_exptl_absorpt_correction_type multi-scan
_exptl_absorpt_process_details 'SADABS (Bruker AXS, 2004)'
_exptl_crystal_colour brown
_exptl_crystal_density_diffrn 1.482
_exptl_crystal_description plate
_exptl_crystal_F_000 2388
_exptl_crystal_size_max 0.10
_exptl_crystal_size_mid 0.05
_exptl_crystal_size_min 0.01
_refine_diff_density_max 1.541
_refine_diff_density_min -0.760
_refine_diff_density_rms 0.103
_refine_ls_extinction_method none
_refine_ls_goodness_of_fit_ref 1.017
_refine_ls_hydrogen_treatment riding
_refine_ls_matrix_type full
_refine_ls_number_parameters 641
_refine_ls_number_reflns 9797
_refine_ls_number_restraints 0
_refine_ls_restrained_S_all 1.017
_refine_ls_R_factor_all 0.1200
_refine_ls_R_factor_gt 0.0553
_refine_ls_shift/su_max 0.001
_refine_ls_shift/su_mean 0.000
_refine_ls_structure_factor_coef Fsqd
_refine_ls_weighting_details 'calc w=1/[\s^2^(Fo^2^)+(0.0503P)^2^+2.3898P] where P=(Fo^2^+2Fc^2^)/3'
_refine_ls_weighting_scheme calc
_refine_ls_wR_factor_gt 0.1076
_refine_ls_wR_factor_ref 0.1271
_reflns_number_gt 5879
_reflns_number_total 9797
_reflns_threshold_expression >2sigma(I)
_cod_data_source_file ic301241s_si_002_3.cif
_cod_data_source_block Fe3LBrthf
_cod_database_code 4330489

loop_
_symmetry_equiv_pos_as_xyz
'x, y, z'
'-x, y+1/2, -z+1/2'
'-x, -y, -z'
'x, -y-1/2, z-1/2'

loop_
_atom_site_label
_atom_site_type_symbol
_atom_site_fract_x
_atom_site_fract_y
_atom_site_fract_z
_atom_site_U_iso_or_equiv
_atom_site_adp_type
_atom_site_occupancy
_atom_site_symmetry_multiplicity
_atom_site_calc_flag
_atom_site_refinement_flags
Br1 Br 0.23320(5) 0.599860(17) 0.64509(5) 0.03525(17) Uani 1 1 d .
Fe3 Fe 0.58445(6) 0.669591(19) 0.86067(5) 0.01633(17) Uani 1 1 d .
Fe2 Fe 0.65004(6) 0.609495(19) 0.84296(5) 0.01647(18) Uani 1 1 d .
Fe1 Fe 0.41327(7) 0.61974(2) 0.77463(6) 0.02091(19) Uani 1 1 d .
O1 O 0.3451(3) 0.61489(9) 0.9070(3) 0.0202(8) Uani 1 1 d .
N1 N 0.7001(3) 0.65416(11) 0.7809(3) 0.0173(9) Uani 1 1 d .
C24 C 0.5381(4) 0.71484(13) 1.0402(4) 0.0182(11) Uani 1 1 d .
N5 N 0.5021(3) 0.70390(11) 0.9286(3) 0.0170(9) Uani 1 1 d .
N2 N 0.4533(4) 0.67476(11) 0.7393(3) 0.0193(9) Uani 1 1 d .
O1S O 0.3287(3) 0.61032(11) 0.2903(3) 0.0384(10) Uani 1 1 d .
N4 N 0.7086(3) 0.64125(10) 0.9735(3) 0.0160(9) Uani 1 1 d .
C4 C 0.4667(4) 0.67555(14) 0.6262(3) 0.0178(11) Uani 1 1 d .
H4A H 0.4830 0.7018 0.6085 0.021 Uiso 1 1 calc R
H4B H 0.3903 0.6683 0.5779 0.021 Uiso 1 1 calc R
N6 N 0.6561(3) 0.55952(11) 0.8858(3) 0.0170(9) Uani 1 1 d .
C3 C 0.6855(4) 0.66004(14) 0.6644(4) 0.0212(12) Uani 1 1 d .
H3A H 0.7429 0.6442 0.6388 0.025 Uiso 1 1 calc R
H3B H 0.7030 0.6866 0.6514 0.025 Uiso 1 1 calc R
C21 C 0.2183(5) 0.75337(14) 0.8163(4) 0.0247(12) Uani 1 1 d .
H21 H 0.1674 0.7717 0.8347 0.030 Uiso 1 1 calc R
C16 C 0.7964(5) 0.60076(14) 1.2519(4) 0.0235(12) Uani 1 1 d .
H16 H 0.8639 0.5903 1.2998 0.028 Uiso 1 1 calc R
C7 C 0.8996(4) 0.68484(13) 0.8186(4) 0.0190(11) Uani 1 1 d .
H7 H 0.8970 0.6886 0.7442 0.023 Uiso 1 1 calc R
C5 C 0.5361(5) 0.60823(13) 0.6031(4) 0.0197(11) Uani 1 1 d .
H5A H 0.4562 0.6034 0.5573 0.024 Uiso 1 1 calc R
H5B H 0.5929 0.5945 0.5708 0.024 Uiso 1 1 calc R
C23 C 0.3956(4) 0.71557(13) 0.8658(4) 0.0177(11) Uani 1 1 d .
N3 N 0.5425(3) 0.59248(11) 0.7133(3) 0.0171(9) Uani 1 1 d .
C13 C 0.5991(4) 0.63003(13) 1.1106(4) 0.0197(11) Uani 1 1 d .
H13 H 0.5307 0.6394 1.0615 0.024 Uiso 1 1 calc R
C35 C 0.5861(4) 0.53542(13) 0.8106(4) 0.0190(11) Uani 1 1 d .
C17 C 0.8037(4) 0.61317(13) 1.1508(4) 0.0185(11) Uani 1 1 d .
H17 H 0.8761 0.6112 1.1296 0.022 Uiso 1 1 calc R
C11 C 0.8112(4) 0.66074(13) 0.9599(4) 0.0172(11) Uani 1 1 d .
C8 C 0.9960(5) 0.69709(13) 0.8981(4) 0.0241(12) Uani 1 1 d .
H8 H 1.0608 0.7086 0.8778 0.029 Uiso 1 1 calc R
C6 C 0.8074(4) 0.66710(13) 0.8498(4) 0.0179(11) Uani 1 1 d .
C10 C 0.9047(4) 0.67510(13) 1.0375(4) 0.0204(12) Uani 1 1 d .
H10 H 0.9053 0.6730 1.1120 0.024 Uiso 1 1 calc R
C25 C 0.6512(4) 0.72740(13) 1.0805(4) 0.0197(11) Uani 1 1 d .
H25 H 0.7031 0.7299 1.0338 0.024 Uiso 1 1 calc R
C15 C 0.6918(4) 0.60338(13) 1.2838(4) 0.0214(12) Uani 1 1 d .
H15 H 0.6876 0.5953 1.3538 0.026 Uiso 1 1 calc R
C40 C 0.7436(5) 0.51333(14) 1.1554(4) 0.0284(13) Uani 1 1 d .
H40 H 0.7074 0.5044 1.2099 0.034 Uiso 1 1 calc R
C18 C 0.3681(4) 0.70051(13) 0.7598(4) 0.0192(11) Uani 1 1 d .
C36 C 0.7261(4) 0.54295(13) 0.9826(4) 0.0187(11) Uani 1 1 d .
C4L C 0.2350(5) 0.63400(14) 0.9099(4) 0.0260(13) Uani 1 1 d .
H4LA H 0.2026 0.6474 0.8412 0.031 Uiso 1 1 calc R
H4LB H 0.2477 0.6522 0.9702 0.031 Uiso 1 1 calc R
C14 C 0.5922(5) 0.61796(13) 1.2123(4) 0.0213(12) Uani 1 1 d .
H14 H 0.5196 0.6196 1.2334 0.026 Uiso 1 1 calc R
C34 C 0.5800(5) 0.49638(14) 0.8198(4) 0.0249(12) Uani 1 1 d .
H34 H 0.6188 0.4842 0.8849 0.030 Uiso 1 1 calc R
C22 C 0.3195(4) 0.74265(13) 0.8921(4) 0.0201(12) Uani 1 1 d .
H22 H 0.3374 0.7537 0.9621 0.024 Uiso 1 1 calc R
C12 C 0.7052(4) 0.62858(13) 1.0801(4) 0.0162(11) Uani 1 1 d .
C33 C 0.5167(5) 0.47556(14) 0.7327(4) 0.0252(12) Uani 1 1 d .
H33 H 0.5121 0.4491 0.7392 0.030 Uiso 1 1 calc R
C28 C 0.5006(5) 0.72071(15) 1.2175(4) 0.0311(14) Uani 1 1 d .
H28 H 0.4486 0.7183 1.2642 0.037 Uiso 1 1 calc R
C30 C 0.5265(4) 0.55268(13) 0.7134(4) 0.0192(11) Uani 1 1 d .
C1L C 0.3458(5) 0.57765(14) 0.9560(4) 0.0260(13) Uani 1 1 d .
H1LA H 0.4181 0.5741 1.0143 0.031 Uiso 1 1 calc R
H1LB H 0.3425 0.5578 0.9010 0.031 Uiso 1 1 calc R
C9 C 0.9979(4) 0.69263(13) 1.0061(4) 0.0220(12) Uani 1 1 d .
H9 H 1.0634 0.7016 1.0596 0.026 Uiso 1 1 calc R
C2 C 0.5619(4) 0.65069(13) 0.5996(4) 0.0193(11) Uani 1 1 d .
C37 C 0.8470(5) 0.53985(14) 0.9968(4) 0.0261(13) Uani 1 1 d .
H37 H 0.8832 0.5489 0.9425 0.031 Uiso 1 1 calc R
C27 C 0.6134(6) 0.73337(15) 1.2569(4) 0.0336(15) Uani 1 1 d .
H27 H 0.6391 0.7400 1.3310 0.040 Uiso 1 1 calc R
C29 C 0.4627(5) 0.71139(13) 1.1090(4) 0.0225(12) Uani 1 1 d .
H29 H 0.3845 0.7026 1.0816 0.027 Uiso 1 1 calc R
C31 C 0.4659(4) 0.53111(14) 0.6273(4) 0.0226(12) Uani 1 1 d .
H31 H 0.4278 0.5429 0.5613 0.027 Uiso 1 1 calc R
C1 C 0.5597(5) 0.65902(14) 0.4799(4) 0.0234(12) Uani 1 1 d .
H1A H 0.4843 0.6507 0.4337 0.035 Uiso 1 1 calc R
H1B H 0.6244 0.6456 0.4596 0.035 Uiso 1 1 calc R
H1C H 0.5690 0.6861 0.4704 0.035 Uiso 1 1 calc R
C2L C 0.2378(5) 0.57631(14) 1.0010(4) 0.0261(13) Uani 1 1 d .
H2LA H 0.2556 0.5852 1.0768 0.031 Uiso 1 1 calc R
H2LB H 0.2053 0.5506 0.9978 0.031 Uiso 1 1 calc R
C26 C 0.6901(5) 0.73654(14) 1.1899(4) 0.0275(13) Uani 1 1 d .
H26 H 0.7688 0.7449 1.2181 0.033 Uiso 1 1 calc R
C3L C 0.1524(4) 0.60285(14) 0.9264(4) 0.0253(12) Uani 1 1 d .
H3LA H 0.1143 0.5905 0.8572 0.030 Uiso 1 1 calc R
H3LB H 0.0910 0.6123 0.9614 0.030 Uiso 1 1 calc R
C20 C 0.1909(5) 0.73754(15) 0.7138(4) 0.0297(13) Uani 1 1 d .
H20 H 0.1201 0.7444 0.6634 0.036 Uiso 1 1 calc R
C41 C 0.6744(5) 0.52948(13) 1.0630(4) 0.0226(12) Uani 1 1 d .
H41 H 0.5915 0.5314 1.0543 0.027 Uiso 1 1 calc R
C32 C 0.4606(5) 0.49255(14) 0.6374(4) 0.0265(13) Uani 1 1 d .
H32 H 0.4184 0.4778 0.5786 0.032 Uiso 1 1 calc R
C39 C 0.8639(5) 0.50992(15) 1.1698(4) 0.0316(14) Uani 1 1 d .
H39 H 0.9106 0.4985 1.2330 0.038 Uiso 1 1 calc R
C19 C 0.2665(4) 0.71168(14) 0.6849(4) 0.0235(12) Uani 1 1 d .
H19 H 0.2490 0.7016 0.6139 0.028 Uiso 1 1 calc R
C38 C 0.9156(5) 0.52362(15) 1.0897(4) 0.0292(13) Uani 1 1 d .
H38 H 0.9985 0.5218 1.0987 0.035 Uiso 1 1 calc R
C2S C 0.1314(6) 0.62758(19) 0.2366(5) 0.0501(18) Uani 1 1 d .
H2SA H 0.1064 0.6243 0.1573 0.060 Uiso 1 1 calc R
H2SB H 0.0752 0.6446 0.2600 0.060 Uiso 1 1 calc R
C3S C 0.1387(6) 0.59043(19) 0.2938(6) 0.0541(19) Uani 1 1 d .
H3SA H 0.0991 0.5917 0.3543 0.065 Uiso 1 1 calc R
H3SB H 0.1009 0.5705 0.2432 0.065 Uiso 1 1 calc R
C1S C 0.2534(5) 0.64254(17) 0.2692(6) 0.0489(18) Uani 1 1 d .
H1SA H 0.2716 0.6579 0.2104 0.059 Uiso 1 1 calc R
H1SB H 0.2635 0.6583 0.3347 0.059 Uiso 1 1 calc R
C4S C 0.2645(6) 0.58296(19) 0.3341(6) 0.0508(18) Uani 1 1 d .
H4SA H 0.2862 0.5843 0.4141 0.061 Uiso 1 1 calc R
H4SB H 0.2835 0.5575 0.3121 0.061 Uiso 1 1 calc R
O2S O 0.9290(4) 0.70317(12) 0.5670(3) 0.0468(11) Uani 1 1 d .
C8S C 0.9799(5) 0.66682(17) 0.5633(5) 0.0399(15) Uani 1 1 d .
H8SA H 0.9221 0.6469 0.5678 0.048 Uiso 1 1 calc R
H8SB H 1.0501 0.6636 0.6240 0.048 Uiso 1 1 calc R
C5S C 0.8627(5) 0.71043(17) 0.4606(4) 0.0365(15) Uani 1 1 d .
H5SA H 0.8560 0.7378 0.4472 0.044 Uiso 1 1 calc R
H5SB H 0.7824 0.6998 0.4498 0.044 Uiso 1 1 calc R
C6S C 0.9274(6) 0.69204(18) 0.3843(5) 0.0468(17) Uani 1 1 d .
H6SA H 0.9698 0.7110 0.3511 0.056 Uiso 1 1 calc R
H6SB H 0.8718 0.6783 0.3261 0.056 Uiso 1 1 calc R
C7S C 1.0141(6) 0.6650(2) 0.4557(5) 0.056(2) Uani 1 1 d .
H7SA H 1.0050 0.6393 0.4258 0.067 Uiso 1 1 calc R
H7SB H 1.0965 0.6733 0.4632 0.067 Uiso 1 1 calc R
O3S O 0.8064(6) 0.57002(16) 0.5502(5) 0.0902(18) Uani 1 1 d .
C11S C 0.8109(6) 0.51899(19) 0.6581(6) 0.057(2) Uani 1 1 d .
H11A H 0.7252 0.5148 0.6482 0.068 Uiso 1 1 calc R
H11B H 0.8537 0.5053 0.7234 0.068 Uiso 1 1 calc R
C10S C 0.8512(8) 0.50647(19) 0.5600(6) 0.066(2) Uani 1 1 d .
H10A H 0.9243 0.4914 0.5816 0.080 Uiso 1 1 calc R
H10B H 0.7897 0.4910 0.5123 0.080 Uiso 1 1 calc R
C12S C 0.8390(7) 0.5593(2) 0.6668(5) 0.070(3) Uani 1 1 d .
H12A H 0.9237 0.5638 0.6996 0.085 Uiso 1 1 calc R
H12B H 0.7908 0.5728 0.7088 0.085 Uiso 1 1 calc R
C9S C 0.8730(8) 0.5410(2) 0.5035(6) 0.086(3) Uani 1 1 d .
H9SA H 0.8420 0.5387 0.4244 0.104 Uiso 1 1 calc R
H9SB H 0.9582 0.5469 0.5192 0.104 Uiso 1 1 calc R

loop_
_atom_site_aniso_label
_atom_site_aniso_U_11
_atom_site_aniso_U_22
_atom_site_aniso_U_33
_atom_site_aniso_U_23
_atom_site_aniso_U_13
_atom_site_aniso_U_12
Br1 0.0285(3) 0.0470(4) 0.0279(3) -0.0077(3) 0.0021(3) 0.0051(3)
Fe3 0.0218(4) 0.0160(4) 0.0115(3) -0.0004(3) 0.0044(3) 0.0018(3)
Fe2 0.0220(4) 0.0157(4) 0.0126(4) -0.0008(3) 0.0059(3) 0.0008(3)
Fe1 0.0270(4) 0.0185(4) 0.0193(4) 0.0014(3) 0.0096(3) 0.0026(3)
O1 0.0216(19) 0.0181(19) 0.0222(19) 0.0007(15) 0.0077(15) 0.0014(15)
N1 0.024(2) 0.014(2) 0.013(2) -0.0013(17) 0.0040(18) -0.0015(18)
C24 0.028(3) 0.013(3) 0.014(3) 0.000(2) 0.004(2) 0.006(2)
N5 0.020(2) 0.017(2) 0.014(2) -0.0012(17) 0.0034(18) 0.0007(18)
N2 0.026(2) 0.017(2) 0.014(2) 0.0030(18) 0.0040(18) 0.0044(19)
O1S 0.027(2) 0.034(2) 0.056(3) -0.006(2) 0.015(2) 0.0011(19)
N4 0.018(2) 0.015(2) 0.014(2) 0.0001(17) 0.0030(18) -0.0020(18)
C4 0.020(3) 0.021(3) 0.009(2) 0.001(2) -0.001(2) -0.001(2)
N6 0.024(2) 0.015(2) 0.012(2) -0.0019(17) 0.0036(18) 0.0028(18)
C3 0.029(3) 0.025(3) 0.014(3) -0.003(2) 0.014(2) -0.003(2)
C21 0.025(3) 0.016(3) 0.036(3) 0.002(2) 0.013(3) -0.001(2)
C16 0.035(3) 0.020(3) 0.014(3) 0.000(2) 0.001(2) -0.002(2)
C7 0.023(3) 0.017(3) 0.018(3) 0.004(2) 0.007(2) 0.002(2)
C5 0.030(3) 0.018(3) 0.011(2) -0.003(2) 0.007(2) -0.002(2)
C23 0.020(3) 0.016(3) 0.020(3) 0.001(2) 0.011(2) 0.000(2)
N3 0.027(2) 0.013(2) 0.011(2) -0.0013(17) 0.0052(18) -0.0024(18)
C13 0.024(3) 0.014(3) 0.022(3) -0.002(2) 0.006(2) 0.000(2)
C35 0.025(3) 0.017(3) 0.018(3) -0.001(2) 0.009(2) 0.004(2)
C17 0.017(3) 0.019(3) 0.021(3) -0.001(2) 0.007(2) 0.002(2)
C11 0.019(3) 0.016(3) 0.018(3) -0.002(2) 0.007(2) 0.003(2)
C8 0.027(3) 0.014(3) 0.033(3) 0.004(2) 0.011(3) -0.001(2)
C6 0.018(3) 0.017(3) 0.020(3) -0.003(2) 0.006(2) 0.003(2)
C10 0.024(3) 0.017(3) 0.020(3) -0.001(2) 0.005(2) 0.004(2)
C25 0.023(3) 0.013(3) 0.021(3) -0.001(2) 0.002(2) 0.005(2)
C15 0.032(3) 0.020(3) 0.014(3) 0.001(2) 0.010(2) -0.003(2)
C40 0.049(4) 0.019(3) 0.019(3) 0.001(2) 0.012(3) 0.003(3)
C18 0.023(3) 0.019(3) 0.018(3) 0.003(2) 0.008(2) -0.002(2)
C36 0.028(3) 0.014(3) 0.015(3) 0.000(2) 0.006(2) 0.005(2)
C4L 0.034(3) 0.021(3) 0.025(3) 0.001(2) 0.013(3) 0.006(2)
C14 0.026(3) 0.017(3) 0.025(3) -0.004(2) 0.014(2) -0.002(2)
C34 0.034(3) 0.015(3) 0.027(3) 0.001(2) 0.010(3) 0.002(2)
C22 0.019(3) 0.019(3) 0.023(3) 0.000(2) 0.007(2) 0.000(2)
C12 0.026(3) 0.011(3) 0.015(3) -0.004(2) 0.010(2) -0.001(2)
C33 0.033(3) 0.013(3) 0.032(3) -0.003(2) 0.014(3) 0.001(2)
C28 0.053(4) 0.023(3) 0.020(3) 0.007(2) 0.014(3) 0.013(3)
C30 0.024(3) 0.016(3) 0.020(3) -0.001(2) 0.010(2) 0.002(2)
C1L 0.032(3) 0.018(3) 0.028(3) 0.005(2) 0.007(3) 0.002(2)
C9 0.021(3) 0.013(3) 0.031(3) 0.000(2) 0.003(2) 0.002(2)
C2 0.028(3) 0.020(3) 0.011(3) 0.000(2) 0.007(2) -0.004(2)
C37 0.029(3) 0.026(3) 0.025(3) 0.000(2) 0.009(3) 0.008(2)
C27 0.059(4) 0.025(3) 0.015(3) -0.001(2) 0.005(3) 0.014(3)
C29 0.033(3) 0.017(3) 0.020(3) 0.001(2) 0.011(2) -0.001(2)
C31 0.025(3) 0.020(3) 0.022(3) -0.004(2) 0.005(2) 0.001(2)
C1 0.039(3) 0.023(3) 0.009(2) -0.001(2) 0.007(2) -0.004(2)
C2L 0.037(3) 0.017(3) 0.029(3) 0.004(2) 0.017(3) 0.003(2)
C26 0.028(3) 0.019(3) 0.030(3) -0.006(2) -0.005(3) 0.004(2)
C3L 0.022(3) 0.026(3) 0.031(3) -0.002(2) 0.013(2) -0.003(2)
C20 0.029(3) 0.026(3) 0.032(3) 0.009(3) 0.004(3) -0.001(3)
C41 0.029(3) 0.019(3) 0.020(3) -0.004(2) 0.005(2) 0.001(2)
C32 0.035(3) 0.021(3) 0.024(3) -0.006(2) 0.008(3) -0.002(2)
C39 0.040(4) 0.030(3) 0.019(3) 0.002(2) -0.003(3) 0.011(3)
C19 0.025(3) 0.023(3) 0.022(3) 0.000(2) 0.004(2) 0.000(2)
C38 0.024(3) 0.028(3) 0.035(3) -0.005(3) 0.005(3) 0.007(2)
C2S 0.043(4) 0.065(5) 0.040(4) 0.011(3) 0.004(3) 0.022(4)
C3S 0.037(4) 0.057(5) 0.063(5) 0.008(4) 0.003(3) 0.000(3)
C1S 0.042(4) 0.030(4) 0.075(5) 0.011(3) 0.016(4) 0.007(3)
C4S 0.048(4) 0.048(4) 0.061(5) 0.020(4) 0.020(4) 0.010(3)
O2S 0.057(3) 0.056(3) 0.026(2) -0.002(2) 0.007(2) 0.017(2)
C8S 0.040(4) 0.043(4) 0.038(4) 0.014(3) 0.014(3) 0.016(3)
C5S 0.035(4) 0.045(4) 0.027(3) 0.004(3) 0.005(3) -0.003(3)
C6S 0.064(5) 0.047(4) 0.030(3) 0.002(3) 0.012(3) 0.003(4)
C7S 0.053(4) 0.083(6) 0.032(4) -0.009(4) 0.012(3) 0.020(4)
O3S 0.119(5) 0.079(4) 0.077(4) 0.021(3) 0.032(4) 0.018(4)
C11S 0.064(5) 0.053(5) 0.064(5) 0.029(4) 0.036(4) 0.020(4)
C10S 0.108(7) 0.040(4) 0.052(5) 0.003(4) 0.020(5) 0.015(4)
C12S 0.106(7) 0.073(6) 0.026(4) -0.020(4) 0.002(4) 0.045(5)
C9S 0.121(8) 0.107(7) 0.054(5) 0.047(5) 0.065(5) 0.062(6)

loop_
_atom_type_symbol
_atom_type_description
_atom_type_scat_dispersion_real
_atom_type_scat_dispersion_imag
_atom_type_scat_source
C C 0.0033 0.0016 'International Tables Vol C Tables 4.2.6.8 and 6.1.1.4'
H H 0.0000 0.0000 'International Tables Vol C Tables 4.2.6.8 and 6.1.1.4'
Br Br -0.2901 2.4595 'International Tables Vol C Tables 4.2.6.8 and 6.1.1.4'
Fe Fe 0.3463 0.8444 'International Tables Vol C Tables 4.2.6.8 and 6.1.1.4'
N N 0.0061 0.0033 'International Tables Vol C Tables 4.2.6.8 and 6.1.1.4'
O O 0.0106 0.0060 'International Tables Vol C Tables 4.2.6.8 and 6.1.1.4'

loop_
_geom_angle_atom_site_label_1
_geom_angle_atom_site_label_2
_geom_angle_atom_site_label_3
_geom_angle
N5 Fe3 N2 84.87(17)
N5 Fe3 N1 155.76(17)
N2 Fe3 N1 97.28(16)
N5 Fe3 N4 110.52(16)
N2 Fe3 N4 155.97(16)
N1 Fe3 N4 76.37(16)
N5 Fe3 Fe2 149.82(12)
N2 Fe3 Fe2 103.40(12)
N1 Fe3 Fe2 53.11(11)
N4 Fe3 Fe2 54.12(11)
N5 Fe3 Fe1 101.70(12)
N2 Fe3 Fe1 50.36(12)
N1 Fe3 Fe1 98.08(12)
N4 Fe3 Fe1 106.95(11)
Fe2 Fe3 Fe1 65.19(3)
N6 Fe2 N3 85.46(16)
N6 Fe2 N1 156.44(17)
N3 Fe2 N1 96.22(16)
N6 Fe2 N4 108.54(16)
N3 Fe2 N4 157.13(17)
N1 Fe2 N4 78.24(16)
N6 Fe2 Fe3 148.45(12)
N3 Fe2 Fe3 102.33(12)
N1 Fe2 Fe3 54.10(12)
N4 Fe2 Fe3 56.37(11)
N6 Fe2 Fe1 100.78(13)
N3 Fe2 Fe1 50.22(12)
N1 Fe2 Fe1 98.22(12)
N4 Fe2 Fe1 108.12(12)
Fe3 Fe2 Fe1 64.52(3)
O1 Fe1 N2 114.19(14)
O1 Fe1 N3 136.71(14)
N2 Fe1 N3 97.84(15)
O1 Fe1 Br1 95.19(10)
N2 Fe1 Br1 109.08(11)
N3 Fe1 Br1 101.18(11)
O1 Fe1 Fe3 96.76(10)
N2 Fe1 Fe3 44.66(11)
N3 Fe1 Fe3 85.81(11)
Br1 Fe1 Fe3 153.74(4)
O1 Fe1 Fe2 107.02(10)
N2 Fe1 Fe2 86.10(11)
N3 Fe1 Fe2 44.69(11)
Br1 Fe1 Fe2 145.26(4)
Fe3 Fe1 Fe2 50.29(2)
C4L O1 C1L 109.1(4)
C4L O1 Fe1 120.1(3)
C1L O1 Fe1 117.7(3)
C6 N1 C3 116.7(4)
C6 N1 Fe2 108.8(3)
C3 N1 Fe2 124.0(3)
C6 N1 Fe3 101.8(3)
C3 N1 Fe3 123.9(3)
Fe2 N1 Fe3 72.79(14)
C25 C24 C29 119.4(5)
C25 C24 N5 119.1(4)
C29 C24 N5 121.4(4)
C23 N5 C24 120.3(4)
C23 N5 Fe3 114.8(3)
C24 N5 Fe3 124.6(3)
C18 N2 C4 114.0(4)
C18 N2 Fe3 112.0(3)
C4 N2 Fe3 122.5(3)
C18 N2 Fe1 111.3(3)
C4 N2 Fe1 107.9(3)
Fe3 N2 Fe1 84.98(15)
C4S O1S C1S 105.4(4)
C11 N4 C12 118.6(4)
C11 N4 Fe2 107.7(3)
C12 N4 Fe2 121.8(3)
C11 N4 Fe3 98.5(3)
C12 N4 Fe3 129.9(3)
Fe2 N4 Fe3 69.52(12)
N2 C4 C2 117.2(4)
C35 N6 C36 117.2(4)
C35 N6 Fe2 114.4(3)
C36 N6 Fe2 128.4(3)
N1 C3 C2 112.6(4)
C20 C21 C22 120.6(5)
C15 C16 C17 120.5(5)
C6 C7 C8 118.8(4)
N3 C5 C2 115.3(4)
N5 C23 C22 127.3(4)
N5 C23 C18 114.1(4)
C22 C23 C18 118.4(4)
C30 N3 C5 113.3(4)
C30 N3 Fe2 111.8(3)
C5 N3 Fe2 124.4(3)
C30 N3 Fe1 110.7(3)
C5 N3 Fe1 107.2(3)
Fe2 N3 Fe1 85.09(15)
C12 C13 C14 120.4(5)
N6 C35 C34 126.0(4)
N6 C35 C30 114.8(4)
C34 C35 C30 118.9(4)
C16 C17 C12 120.2(5)
C10 C11 C6 118.9(4)
C10 C11 N4 129.3(4)
C6 C11 N4 111.7(4)
C9 C8 C7 120.5(5)
C7 C6 C11 121.1(4)
C7 C6 N1 126.9(4)
C11 C6 N1 112.0(4)
C11 C10 C9 119.9(5)
C24 C25 C26 120.3(5)
C16 C15 C14 119.5(4)
C39 C40 C41 121.3(5)
C19 C18 C23 120.5(5)
C19 C18 N2 125.3(4)
C23 C18 N2 114.2(4)
C37 C36 C41 119.0(5)
C37 C36 N6 119.9(4)
C41 C36 N6 121.1(4)
O1 C4L C3L 104.7(4)
C13 C14 C15 120.0(5)
C33 C34 C35 119.4(5)
C21 C22 C23 120.3(5)
C13 C12 C17 119.3(4)
C13 C12 N4 118.7(4)
C17 C12 N4 121.9(4)
C32 C33 C34 121.3(5)
C27 C28 C29 119.6(5)
C31 C30 C35 120.3(5)
C31 C30 N3 126.3(4)
C35 C30 N3 113.3(4)
O1 C1L C2L 105.7(4)
C8 C9 C10 120.6(5)
C3 C2 C4 113.6(4)
C3 C2 C5 111.4(4)
C4 C2 C5 113.9(4)
C3 C2 C1 106.4(4)
C4 C2 C1 105.5(4)
C5 C2 C1 105.0(4)
C36 C37 C38 120.5(5)
C28 C27 C26 120.6(5)
C28 C29 C24 120.6(5)
C32 C31 C30 120.2(5)
C1L C2L C3L 103.0(4)
C27 C26 C25 119.5(5)
C4L C3L C2L 101.4(4)
C19 C20 C21 120.1(5)
C40 C41 C36 120.0(5)
C33 C32 C31 119.8(5)
C40 C39 C38 118.6(5)
C20 C19 C18 120.1(5)
C37 C38 C39 120.5(5)
C1S C2S C3S 104.0(5)
C4S C3S C2S 105.4(6)
O1S C1S C2S 105.7(5)
O1S C4S C3S 108.5(5)
C5S O2S C8S 105.7(4)
O2S C8S C7S 105.6(5)
O2S C5S C6S 107.0(5)
C5S C6S C7S 104.5(5)
C8S C7S C6S 103.4(5)
C12S O3S C9S 100.7(5)
C12S C11S C10S 104.1(6)
C9S C10S C11S 106.4(6)
C11S C12S O3S 100.1(5)
C10S C9S O3S 102.4(5)

loop_
_geom_bond_atom_site_label_1
_geom_bond_atom_site_label_2
_geom_bond_distance
Br1 Fe1 2.4475(9)
Fe3 N5 1.889(4)
Fe3 N2 1.908(4)
Fe3 N1 1.954(4)
Fe3 N4 2.048(4)
Fe3 Fe2 2.3037(10)
Fe3 Fe1 2.7034(10)
Fe2 N6 1.859(4)
Fe2 N3 1.919(4)
Fe2 N1 1.929(4)
Fe2 N4 1.992(4)
Fe2 Fe1 2.7183(10)
Fe1 O1 2.037(3)
Fe1 N2 2.090(4)
Fe1 N3 2.097(4)
O1 C4L 1.463(6)
O1 C1L 1.466(6)
N1 C6 1.424(6)
N1 C3 1.468(6)
C24 C25 1.372(7)
C24 C29 1.389(7)
C24 N5 1.436(6)
N5 C23 1.373(6)
N2 C18 1.424(6)
N2 C4 1.486(6)
O1S C4S 1.423(7)
O1S C1S 1.432(7)
N4 C11 1.431(6)
N4 C12 1.441(6)
C4 C2 1.521(7)
N6 C35 1.396(6)
N6 C36 1.435(6)
C3 C2 1.519(7)
C21 C20 1.387(7)
C21 C22 1.390(7)
C16 C15 1.380(7)
C16 C17 1.383(6)
C7 C6 1.387(7)
C7 C8 1.393(7)
C5 N3 1.497(6)
C5 C2 1.546(7)
C23 C22 1.405(6)
C23 C18 1.417(6)
N3 C30 1.431(6)
C13 C12 1.385(7)
C13 C14 1.386(6)
C35 C34 1.399(7)
C35 C30 1.409(7)
C17 C12 1.393(6)
C11 C10 1.384(7)
C11 C6 1.410(6)
C8 C9 1.380(7)
C10 C9 1.395(7)
C25 C26 1.398(7)
C15 C14 1.395(7)
C40 C39 1.379(8)
C40 C41 1.384(7)
C18 C19 1.391(7)
C36 C37 1.384(7)
C36 C41 1.392(7)
C4L C3L 1.518(7)
C34 C33 1.392(7)
C33 C32 1.374(7)
C28 C27 1.369(8)
C28 C29 1.386(7)
C30 C31 1.386(7)
C1L C2L 1.507(7)
C2 C1 1.548(6)
C37 C38 1.387(7)
C27 C26 1.382(7)
C31 C32 1.383(7)
C2L C3L 1.529(7)
C20 C19 1.386(7)
C39 C38 1.392(8)
C2S C1S 1.485(8)
C2S C3S 1.504(9)
C3S C4S 1.461(8)
O2S C5S 1.415(6)
O2S C8S 1.430(7)
C8S C7S 1.518(8)
C5S C6S 1.515(8)
C6S C7S 1.529(8)
O3S C12S 1.492(8)
O3S C9S 1.501(8)
C11S C12S 1.473(9)
C11S C10S 1.505(9)
C10S C9S 1.477(10)
